data_7216913
loop_
_publ_author_name
'Oishi, Shinya'
'Tamamura, Hirokazu'
'Yamashita, Masaki'
'Odagaki, Yoshihiko'
'Hamanaka, Nobuyuki'
'Otaka, Akira'
'Fujii, Nobutaka'

_publ_section_title
;
 Stereoselective synthesis of a set of two functionalized (E)-alkene
 dipeptide isosteres of L-amino acid-L-Glu and L-amino acid-D-Glu
;
_journal_issue 19
_journal_name_full 'Journal of the Chemical Society, Perkin Transactions 1'
_journal_page_first 2445
_journal_paper_doi 10.1039/b103833h
_journal_year 2001
_chemical_compound_source synthesis
_chemical_formula_analytical
;Found: C, 63.88; H, 6.87; N, 2.65. 
C26H33NO6S requires C, 64.04; H, 6.82; N, 2.87%
;
_chemical_formula_moiety 'C26 H33 N O6 S '
_chemical_formula_sum 'C26 H33 N O6 S'
_chemical_formula_weight 487.61
_chemical_melting_point 372.0(10)
_chemical_name_common Mts-L-Phe-Y[(E)-CH=CH]-D-Glu(OMe)-OMe
_space_group_IT_number 19
_symmetry_cell_setting orthorhombic
_symmetry_Int_Tables_number 19
_symmetry_space_group_name_Hall 'P 2ac 2ab'
_symmetry_space_group_name_H-M 'P 21 21 21'
_audit_creation_date 'Thu Jun  7 10:59:16 2001'
_audit_creation_method 'from TEXRAY.INF file'
_cell_angle_alpha 90.00
_cell_angle_beta 90.00
_cell_angle_gamma 90.00
_cell_formula_units_Z 4
_cell_length_a 11.780(8)
_cell_length_b 35.92(1)
_cell_length_c 6.24(1)
_cell_measurement_reflns_used 24
_cell_measurement_temperature 296.2
_cell_measurement_theta_max 15.1
_cell_measurement_theta_min 8.3
_cell_volume 2640(5)
_computing_cell_refinement 'MSC/AFC Diffractometer Control'
_computing_data_collection 'MSC/AFC Diffractometer Control'
_computing_data_reduction teXsan
_computing_molecular_graphics teXsan
_computing_publication_material teXsan
_computing_structure_refinement teXsan
_computing_structure_solution SHELXS86
_diffrn_ambient_temperature 296.2
_diffrn_measurement_device 'Rigaku AFC5R'
_diffrn_measurement_method \w-2\q
_diffrn_orient_matrix_UB_11 0.03523
_diffrn_orient_matrix_UB_12 0.02351
_diffrn_orient_matrix_UB_13 0.05433
_diffrn_orient_matrix_UB_21 -0.07103
_diffrn_orient_matrix_UB_22 0.01393
_diffrn_orient_matrix_UB_23 -0.03565
_diffrn_orient_matrix_UB_31 -0.03034
_diffrn_orient_matrix_UB_32 -0.00533
_diffrn_orient_matrix_UB_33 0.14655
_diffrn_radiation_detector 'scintillation counter'
_diffrn_radiation_monochromator graphite
_diffrn_radiation_source 'Rigaku rotating anode'
_diffrn_radiation_type 'Cu K\a'
_diffrn_radiation_wavelength 1.5418
_diffrn_reflns_av_R_equivalents 0.000
_diffrn_reflns_av_sigmaI/netI 0.198
_diffrn_reflns_limit_h_max 13
_diffrn_reflns_limit_h_min 0
_diffrn_reflns_limit_k_max 40
_diffrn_reflns_limit_k_min 0
_diffrn_reflns_limit_l_max 7
_diffrn_reflns_limit_l_min 0
_diffrn_reflns_number 2628
_diffrn_reflns_reduction_process 'Lp corrections applied'
_diffrn_reflns_theta_max 65.22
_diffrn_reflns_theta_min 2.46
_diffrn_standards_decay_% 9.20
_diffrn_standards_interval_count 150
_diffrn_standards_number 3
_exptl_absorpt_coefficient_mu 1.414
_exptl_absorpt_correction_T_max 0.992
_exptl_absorpt_correction_T_min 0.596
_exptl_absorpt_correction_type '\y scans(North,Phillips & Mathews,1968)'
_exptl_crystal_colour colourlessprismatic
_exptl_crystal_density_diffrn 1.227
_exptl_crystal_description prismatic
_exptl_crystal_F_000 1040.00
_exptl_crystal_size_max 0.100
_exptl_crystal_size_mid 0.030
_exptl_crystal_size_min 0.020
_refine_diff_density_max 0.34
_refine_diff_density_min -0.37
_refine_ls_extinction_method none
_refine_ls_goodness_of_fit_obs 3.506
_refine_ls_hydrogen_treatment noref
_refine_ls_matrix_type full
_refine_ls_number_constraints 0
_refine_ls_number_parameters 307
_refine_ls_number_reflns 869
_refine_ls_number_restraints 0
_refine_ls_R_factor_obs 0.0957
_refine_ls_shift/esd_max 1.4690
_refine_ls_shift/esd_mean 0.1570
_refine_ls_structure_factor_coef F
_refine_ls_weighting_scheme unit
_refine_ls_wR_factor_obs 0.1005
_reflns_number_observed 869
_reflns_number_total 2628
_reflns_observed_criterion >3.0sigma(I)
_cod_data_source_file b103833h.txt
_cod_data_source_block Comp_22
_cod_depositor_comments
;
The following automatic conversions were performed:

'_chemical_melting_point' value '371-373K' was changed to '372.0(10)'
- the average value was taken and precision was estimated.

Automatic conversion script
Id: cif_fix_values 2281 2013-09-26 08:29:07Z andrius 
;
_cod_original_cell_volume 2639(4)
_cod_original_sg_symbol_H-M 'P 21 21 21   '
_cod_original_formula_sum 'C26 H33 N O6 S '
_cod_database_code 7216913

loop_
_symmetry_equiv_pos_as_xyz
x,y,z
1/2-x,-y,1/2+z
1/2+x,1/2-y,-z
-x,1/2+y,1/2-z

loop_
_atom_site_aniso_label
_atom_site_aniso_U_11
_atom_site_aniso_U_22
_atom_site_aniso_U_33
_atom_site_aniso_U_12
_atom_site_aniso_U_13
_atom_site_aniso_U_23
S(1) 0.035(2) 0.067(3) 0.071(4) -0.010(3) -0.003(4) 0.017(4)
O(1) 0.041(8) 0.08(1) 0.17(2) 0.002(9) 0.02(1) 0.02(1)
O(2) 0.035(7) 0.10(1) 0.06(1) -0.010(9) 0.021(10) -0.041(10)
O(3) 0.08(1) 0.10(1) 0.21(3) -0.02(1) -0.05(2) 0.05(2)
O(4) 0.24(3) 0.06(1) 0.27(3) 0.00(2) -0.13(3) 0.00(2)
O(7) 0.046(8) 0.10(1) 0.26(3) 0.00(1) 0.02(2) -0.02(2)
O(8) 0.047(10) 0.18(2) 0.15(2) -0.05(1) -0.01(2) 0.00(2)
N(1) 0.06(1) 0.06(1) 0.07(1) -0.024(10) -0.03(1) 0.02(1)
C(1) 0.015(9) 0.06(1) 0.06(2) -0.01(1) 0.01(1) -0.02(1)
C(2) 0.05(1) 0.08(1) 0.01(1) 0.00(1) -0.01(1) -0.01(1)
C(3) 0.04(1) 0.06(1) 0.12(2) 0.00(1) 0.04(2) -0.05(2)
C(4) 0.03(1) 0.08(2) 0.11(2) -0.01(1) 0.02(2) 0.03(2)
C(5) 0.04(1) 0.11(2) 0.09(2) 0.03(1) 0.02(2) -0.01(2)
C(6) 0.11(2) 0.05(1) 0.05(2) -0.04(2) -0.01(2) -0.01(2)
C(7) 0.06(1) 0.10(2) 0.05(2) -0.03(1) -0.02(1) 0.01(2)
C(8) 0.03(1) 0.14(3) 0.15(3) -0.01(2) 0.00(2) -0.02(2)
C(9) 0.11(2) 0.08(2) 0.09(2) 0.01(2) 0.02(2) -0.04(2)
C(10) 0.04(1) 0.05(1) 0.18(3) -0.01(1) -0.02(2) 0.07(2)
C(11) 0.02(1) 0.09(2) 0.16(3) -0.02(1) -0.03(2) 0.05(2)
C(12) 0.04(1) 0.07(1) 0.07(2) 0.00(1) 0.03(2) 0.02(1)
C(13) 0.08(2) 0.11(2) 0.07(2) 0.01(2) 0.02(2) -0.01(2)
C(14) 0.09(2) 0.11(2) 0.09(2) 0.02(2) 0.02(2) 0.03(2)
C(15) 0.07(2) 0.07(2) 0.18(3) 0.03(2) 0.01(2) 0.00(2)
C(17) 0.06(1) 0.06(2) 0.12(3) -0.01(2) 0.03(2) 0.01(2)
C(18) 0.029(10) 0.06(1) 0.08(2) 0.01(1) 0.00(2) 0.02(1)
C(19) 0.018(9) 0.07(2) 0.11(3) 0.01(1) 0.02(2) 0.00(2)
C(20) 0.03(1) 0.07(2) 0.15(3) -0.01(1) -0.04(2) 0.02(2)
C(21) 0.07(2) 0.10(2) 0.19(4) -0.03(2) -0.08(2) 0.05(2)
C(22) 0.06(1) 0.07(2) 0.15(3) -0.01(1) -0.01(2) 0.03(2)
C(23) 0.06(1) 0.07(2) 0.15(3) -0.04(2) -0.05(2) 0.00(2)
C(24) 0.12(2) 0.12(2) 0.22(4) -0.02(2) -0.08(3) 0.08(3)
C(25) 0.07(2) 0.05(1) 0.14(3) 0.00(2) 0.04(2) 0.01(2)
C(26) 0.05(2) 0.12(2) 0.47(7) 0.00(2) -0.12(3) 0.00(4)
C(27) 0.06(2) 0.10(2) 0.13(3) -0.01(2) -0.03(2) -0.02(2)

loop_
_atom_site_label
_atom_site_fract_x
_atom_site_fract_y
_atom_site_fract_z
_atom_site_U_iso_or_equiv
_atom_site_thermal_displace_type
_atom_site_calc_flag
_atom_site_occupancy
S(1) -0.8728(4) -0.0370(2) -0.346(1) 0.058(2) Uani d 1.00
O(1) -0.855(1) 0.0007(4) -0.390(3) 0.097(7) Uani d 1.00
O(2) -0.865(1) -0.0611(4) -0.530(2) 0.065(5) Uani d 1.00
O(3) -0.813(1) -0.2246(5) 0.578(4) 0.128(9) Uani d 1.00
O(4) -0.889(2) -0.2547(5) 0.320(5) 0.19(1) Uani d 1.00
O(7) -1.214(1) -0.1537(5) -0.012(5) 0.135(9) Uani d 1.00
O(8) -1.104(1) -0.1745(6) -0.294(4) 0.126(8) Uani d 1.00
N(1) -0.790(1) -0.0507(4) -0.163(3) 0.061(6) Uani d 1.00
C(1) -1.018(1) -0.0403(6) -0.229(4) 0.047(7) Uani d 1.00
C(2) -1.090(2) -0.0633(6) -0.317(3) 0.046(6) Uani d 1.00
C(3) -1.201(2) -0.0647(6) -0.219(5) 0.072(9) Uani d 1.00
C(4) -1.218(2) -0.0459(7) -0.052(5) 0.073(9) Uani d 1.00
C(5) -1.143(2) -0.0227(7) 0.060(4) 0.081(9) Uani d 1.00
C(6) -1.035(2) -0.0189(6) -0.048(4) 0.069(8) Uani d 1.00
C(7) -1.079(2) -0.0864(7) -0.521(4) 0.070(8) Uani d 1.00
C(8) -1.339(2) -0.0497(8) 0.067(5) 0.11(1) Uani d 1.00
C(9) -0.945(2) 0.0075(7) 0.061(5) 0.10(1) Uani d 1.00
C(10) -0.767(2) -0.0897(6) -0.120(5) 0.089(9) Uani d 1.00
C(11) -0.659(1) -0.0935(7) 0.025(5) 0.089(10) Uani d 1.00
C(12) -0.624(2) -0.1313(6) 0.085(4) 0.062(8) Uani d 1.00
C(13) -0.599(2) -0.1388(7) 0.294(5) 0.08(1) Uani d 1.00
C(14) -0.566(2) -0.1765(7) 0.355(5) 0.10(1) Uani d 1.00
C(15) -0.567(2) -0.2022(7) 0.184(6) 0.11(1) Uani d 1.00
C(17) -0.617(2) -0.1597(7) -0.072(5) 0.080(9) Uani d 1.00
C(18) -0.869(2) -0.1076(6) -0.001(4) 0.058(7) Uani d 1.00
C(19) -0.919(1) -0.1379(6) -0.082(5) 0.066(9) Uani d 1.00
C(20) -1.017(2) -0.1550(7) 0.036(5) 0.085(10) Uani d 1.00
C(21) -0.980(2) -0.1934(8) 0.132(6) 0.12(1) Uani d 1.00
C(22) -0.900(2) -0.1901(6) 0.303(6) 0.093(10) Uani d 1.00
C(23) -0.869(2) -0.2265(7) 0.405(5) 0.10(1) Uani d 1.00
C(24) -0.774(3) -0.2589(9) 0.665(7) 0.15(1) Uani d 1.00
C(25) -1.110(2) -0.1622(6) -0.097(5) 0.09(1) Uani d 1.00
C(26) -1.313(2) -0.1632(8) -0.174(9) 0.21(2) Uani d 1.00
C(27) -0.588(2) -0.1939(7) -0.011(5) 0.10(1) Uani d 1.00
H(1) -0.7556 -0.0323 -0.0732 0.0761 Uiso calc 1.00
H(2) -1.2611 -0.0793 -0.2806 0.0878 Uiso calc 1.00
H(3) -1.1605 -0.0120 0.1948 0.0992 Uiso calc 1.00
H(4) -1.0954 -0.1117 -0.4899 0.0831 Uiso calc 1.00
H(5) -1.1321 -0.0775 -0.6250 0.0831 Uiso calc 1.00
H(6) -1.0046 -0.0842 -0.5760 0.0831 Uiso calc 1.00
H(7) -1.3412 -0.0350 0.1932 0.1235 Uiso calc 1.00
H(8) -1.3995 -0.0431 -0.0247 0.1235 Uiso calc 1.00
H(9) -1.3506 -0.0756 0.1108 0.1235 Uiso calc 1.00
H(10) -0.9250 -0.0026 0.1993 0.1165 Uiso calc 1.00
H(11) -0.8769 0.0081 -0.0238 0.1165 Uiso calc 1.00
H(12) -0.9735 0.0316 0.0776 0.1165 Uiso calc 1.00
H(13) -0.7558 -0.1021 -0.2508 0.0984 Uiso calc 1.00
H(14) -0.5970 -0.0831 -0.0532 0.1147 Uiso calc 1.00
H(15) -0.6708 -0.0805 0.1522 0.1147 Uiso calc 1.00
H(16) -0.6028 -0.1199 0.4037 0.0912 Uiso calc 1.00
H(17) -0.5539 -0.1808 0.5030 0.0912 Uiso calc 1.00
H(18) -0.5446 -0.2278 0.2426 0.0912 Uiso calc 1.00
H(19) -0.6331 -0.1530 -0.2163 0.0912 Uiso calc 1.00
H(20) -0.8949 -0.0968 0.1286 0.0695 Uiso calc 1.00
H(21) -0.8941 -0.1487 -0.2150 0.0858 Uiso calc 1.00
H(22) -1.0413 -0.1384 0.1470 0.1015 Uiso calc 1.00
H(23) -1.0462 -0.2059 0.1865 0.1449 Uiso calc 1.00
H(24) -0.9472 -0.2081 0.0231 0.1449 Uiso calc 1.00
H(25) -0.8330 -0.1786 0.2521 0.1114 Uiso calc 1.00
H(26) -0.9321 -0.1745 0.4142 0.1114 Uiso calc 1.00
H(27) -0.8393 -0.2749 0.6852 0.1952 Uiso calc 1.00
H(28) -0.7276 -0.2712 0.5553 0.1952 Uiso calc 1.00
H(29) -0.734(4) -0.2557(8) 0.787(7) 0.1952 Uiso calc 1.00
H(30) -1.381(4) -0.1568(8) -0.097(7) 0.2995 Uiso calc 1.00
H(31) -1.302(4) -0.1492(8) -0.292(7) 0.2995 Uiso calc 1.00
H(32) -1.310(4) -0.1889(8) -0.195(7) 0.2995 Uiso calc 1.00
H(33) -0.584(4) -0.2139(8) -0.117(7) 0.0912 Uiso calc 1.00

loop_
_atom_type_symbol
_atom_type_oxidation_number
_atom_type_number_in_cell
_atom_type_scat_dispersion_real
_atom_type_scat_dispersion_imag
_atom_type_scat_source
C 0 104 0.018 0.009
;International Tables for Crystallography
(1992, Vol. C, Tables 4.2.6.8 and 6.1.1.1)
;
H 0 132 0.000 0.000
;International Tables for Crystallography
(1992, Vol. C, Table 6.1.1.2)
;
N 0 4 0.031 0.018
;International Tables for Crystallography
(1992, Vol. C, Tables 4.2.6.8 and 6.1.1.1)
;
O 0 24 0.049 0.032
;International Tables for Crystallography
(1992, Vol. C, Tables 4.2.6.8 and 6.1.1.1)
;
S 0 4 0.333 0.557
;International Tables for Crystallography
(1992, Vol. C, Tables 4.2.6.8 and 6.1.1.1)
;

loop_
_geom_angle_atom_site_label_1
_geom_angle_atom_site_label_2
_geom_angle_atom_site_label_3
_geom_angle
_geom_angle_site_symmetry_1
_geom_angle_site_symmetry_2
_geom_angle_site_symmetry_3
_geom_angle_publ_flag
O(1) S(1) O(2) 114(1) 1_555 1_555 1_555 yes
O(1) S(1) N(1) 110(1) 1_555 1_555 1_555 yes
O(1) S(1) C(1) 106.2(10) 1_555 1_555 1_555 yes
O(2) S(1) N(1) 110.4(9) 1_555 1_555 1_555 yes
O(2) S(1) C(1) 109.4(9) 1_555 1_555 1_555 yes
N(1) S(1) C(1) 104(1) 1_555 1_555 1_555 yes
C(23) O(3) C(24) 116(2) 1_555 1_555 1_555 yes
C(25) O(7) C(26) 111(2) 1_555 1_555 1_555 yes
S(1) N(1) C(10) 123(1) 1_555 1_555 1_555 yes
S(1) N(1) H(1) 118(1) 1_555 1_555 1_555 no
C(10) N(1) H(1) 118(1) 1_555 1_555 1_555 no
S(1) C(1) C(2) 118(1) 1_555 1_555 1_555 yes
S(1) C(1) C(6) 114(1) 1_555 1_555 1_555 yes
C(2) C(1) C(6) 126(1) 1_555 1_555 1_555 yes
C(1) C(2) C(3) 115(1) 1_555 1_555 1_555 yes
C(1) C(2) C(7) 129(1) 1_555 1_555 1_555 yes
C(3) C(2) C(7) 114(1) 1_555 1_555 1_555 yes
C(2) C(3) C(4) 118(2) 1_555 1_555 1_555 yes
C(2) C(3) H(2) 121(2) 1_555 1_555 1_555 no
C(4) C(3) H(2) 120(2) 1_555 1_555 1_555 no
C(3) C(4) C(5) 128(2) 1_555 1_555 1_555 yes
C(3) C(4) C(8) 118(2) 1_555 1_555 1_555 yes
C(5) C(4) C(8) 112(2) 1_555 1_555 1_555 yes
C(4) C(5) C(6) 112(2) 1_555 1_555 1_555 yes
C(4) C(5) H(3) 122(2) 1_555 1_555 1_555 no
C(6) C(5) H(3) 124(2) 1_555 1_555 1_555 no
C(1) C(6) C(5) 117(2) 1_555 1_555 1_555 yes
C(1) C(6) C(9) 125(2) 1_555 1_555 1_555 yes
C(5) C(6) C(9) 116(2) 1_555 1_555 1_555 yes
C(2) C(7) H(4) 109(2) 1_555 1_555 1_555 no
C(2) C(7) H(5) 109(2) 1_555 1_555 1_555 no
C(2) C(7) H(6) 109(2) 1_555 1_555 1_555 no
H(4) C(7) H(5) 108(2) 1_555 1_555 1_555 no
H(4) C(7) H(6) 109(2) 1_555 1_555 1_555 no
H(5) C(7) H(6) 109(2) 1_555 1_555 1_555 no
C(4) C(8) H(7) 110(2) 1_555 1_555 1_555 no
C(4) C(8) H(8) 111(2) 1_555 1_555 1_555 no
C(4) C(8) H(9) 109(2) 1_555 1_555 1_555 no
H(7) C(8) H(8) 110(2) 1_555 1_555 1_555 no
H(7) C(8) H(9) 107(3) 1_555 1_555 1_555 no
H(8) C(8) H(9) 108(2) 1_555 1_555 1_555 no
C(6) C(9) H(10) 108(2) 1_555 1_555 1_555 no
C(6) C(9) H(11) 109(2) 1_555 1_555 1_555 no
C(6) C(9) H(12) 111(2) 1_555 1_555 1_555 no
H(10) C(9) H(11) 106(2) 1_555 1_555 1_555 no
H(10) C(9) H(12) 109(2) 1_555 1_555 1_555 no
H(11) C(9) H(12) 109(2) 1_555 1_555 1_555 no
N(1) C(10) C(11) 110(1) 1_555 1_555 1_555 yes
N(1) C(10) C(18) 110(1) 1_555 1_555 1_555 yes
N(1) C(10) H(13) 108(2) 1_555 1_555 1_555 no
C(11) C(10) C(18) 108(2) 1_555 1_555 1_555 yes
C(11) C(10) H(13) 109(1) 1_555 1_555 1_555 no
C(18) C(10) H(13) 109(1) 1_555 1_555 1_555 no
C(10) C(11) C(12) 117(2) 1_555 1_555 1_555 yes
C(10) C(11) H(14) 106(2) 1_555 1_555 1_555 no
C(10) C(11) H(15) 108(1) 1_555 1_555 1_555 no
C(12) C(11) H(14) 106(1) 1_555 1_555 1_555 no
C(12) C(11) H(15) 107(2) 1_555 1_555 1_555 no
H(14) C(11) H(15) 110(2) 1_555 1_555 1_555 no
C(11) C(12) C(13) 119(2) 1_555 1_555 1_555 yes
C(11) C(12) C(17) 120(2) 1_555 1_555 1_555 yes
C(13) C(12) C(17) 120(2) 1_555 1_555 1_555 yes
C(12) C(13) C(14) 119(2) 1_555 1_555 1_555 yes
C(12) C(13) H(16) 121(2) 1_555 1_555 1_555 no
C(14) C(13) H(16) 118(2) 1_555 1_555 1_555 no
C(13) C(14) C(15) 113(2) 1_555 1_555 1_555 yes
C(13) C(14) H(17) 116(2) 1_555 1_555 1_555 no
C(15) C(14) H(17) 129(2) 1_555 1_555 1_555 no
C(14) C(15) C(27) 124(2) 1_555 1_555 1_555 yes
C(14) C(15) H(18) 108(3) 1_555 1_555 1_555 no
C(27) C(15) H(18) 126(3) 1_555 1_555 1_555 no
C(12) C(17) C(27) 118(2) 1_555 1_555 1_555 yes
C(12) C(17) H(19) 117(2) 1_555 1_555 1_555 no
C(27) C(17) H(19) 123(2) 1_555 1_555 1_555 no
C(10) C(18) C(19) 119(2) 1_555 1_555 1_555 yes
C(10) C(18) H(20) 119(2) 1_555 1_555 1_555 no
C(19) C(18) H(20) 121(2) 1_555 1_555 1_555 no
C(18) C(19) C(20) 118(2) 1_555 1_555 1_555 yes
C(18) C(19) H(21) 121(2) 1_555 1_555 1_555 no
C(20) C(19) H(21) 119(2) 1_555 1_555 1_555 no
C(19) C(20) C(21) 109(1) 1_555 1_555 1_555 yes
C(19) C(20) C(25) 113(2) 1_555 1_555 1_555 yes
C(19) C(20) H(22) 109(2) 1_555 1_555 1_555 no
C(21) C(20) C(25) 106(2) 1_555 1_555 1_555 yes
C(21) C(20) H(22) 110(2) 1_555 1_555 1_555 no
C(25) C(20) H(22) 108(2) 1_555 1_555 1_555 no
C(20) C(21) C(22) 113(2) 1_555 1_555 1_555 yes
C(20) C(21) H(23) 108(2) 1_555 1_555 1_555 no
C(20) C(21) H(24) 109(3) 1_555 1_555 1_555 no
C(22) C(21) H(23) 108(3) 1_555 1_555 1_555 no
C(22) C(21) H(24) 108(2) 1_555 1_555 1_555 no
H(23) C(21) H(24) 108(2) 1_555 1_555 1_555 no
C(21) C(22) C(23) 113(2) 1_555 1_555 1_555 yes
C(21) C(22) H(25) 109(2) 1_555 1_555 1_555 no
C(21) C(22) H(26) 109(2) 1_555 1_555 1_555 no
C(23) C(22) H(25) 108(2) 1_555 1_555 1_555 no
C(23) C(22) H(26) 107(2) 1_555 1_555 1_555 no
H(25) C(22) H(26) 108(2) 1_555 1_555 1_555 no
O(3) C(23) O(4) 122(2) 1_555 1_555 1_555 yes
O(3) C(23) C(22) 116(2) 1_555 1_555 1_555 yes
O(4) C(23) C(22) 120(3) 1_555 1_555 1_555 yes
O(3) C(24) H(27) 107(2) 1_555 1_555 1_555 no
O(3) C(24) H(28) 107(3) 1_555 1_555 1_555 no
H(27) C(24) H(28) 105(3) 1_555 1_555 1_555 no
O(7) C(25) O(8) 118(2) 1_555 1_555 1_555 yes
O(7) C(25) C(20) 115(2) 1_555 1_555 1_555 yes
O(8) C(25) C(20) 125(2) 1_555 1_555 1_555 yes
C(15) C(27) C(17) 122(2) 1_555 1_555 1_555 yes

loop_
_geom_bond_atom_site_label_1
_geom_bond_atom_site_label_2
_geom_bond_distance
_geom_bond_site_symmetry_1
_geom_bond_site_symmetry_2
_geom_bond_publ_flag
S(1) O(1) 1.39(2) 1_555 1_555 yes
S(1) O(2) 1.44(1) 1_555 1_555 yes
S(1) N(1) 1.58(2) 1_555 1_555 yes
S(1) C(1) 1.86(2) 1_555 1_555 yes
O(3) C(23) 1.26(3) 1_555 1_555 yes
O(3) C(24) 1.42(3) 1_555 1_555 yes
O(4) C(23) 1.16(3) 1_555 1_555 yes
O(7) C(25) 1.37(3) 1_555 1_555 yes
O(7) C(26) 1.58(4) 1_555 1_555 yes
O(8) C(25) 1.31(4) 1_555 1_555 yes
N(1) C(10) 1.45(2) 1_555 1_555 yes
N(1) H(1) 0.956 1_555 1_555 no
C(1) C(2) 1.31(3) 1_555 1_555 yes
C(1) C(6) 1.38(3) 1_555 1_555 yes
C(2) C(3) 1.44(3) 1_555 1_555 yes
C(2) C(7) 1.52(3) 1_555 1_555 yes
C(3) C(4) 1.26(3) 1_555 1_555 yes
C(3) H(2) 0.959 1_555 1_555 no
C(4) C(5) 1.40(3) 1_555 1_555 yes
C(4) C(8) 1.61(3) 1_555 1_555 yes
C(5) C(6) 1.44(3) 1_555 1_555 yes
C(5) H(3) 0.946 1_555 1_555 no
C(6) C(9) 1.58(3) 1_555 1_555 yes
C(7) H(4) 0.951 1_555 1_555 no
C(7) H(5) 0.957 1_555 1_555 no
C(7) H(6) 0.945 1_555 1_555 no
C(8) H(7) 0.949 1_555 1_555 no
C(8) H(8) 0.941 1_555 1_555 no
C(8) H(9) 0.975 1_555 1_555 no
C(9) H(10) 0.968 1_555 1_555 no
C(9) H(11) 0.963 1_555 1_555 no
C(9) H(12) 0.932 1_555 1_555 no
C(10) C(11) 1.57(3) 1_555 1_555 yes
C(10) C(18) 1.55(3) 1_555 1_555 yes
C(10) H(13) 0.942 1_555 1_555 no
C(11) C(12) 1.47(3) 1_555 1_555 yes
C(11) H(14) 0.953 1_555 1_555 no
C(11) H(15) 0.931 1_555 1_555 no
C(12) C(13) 1.36(3) 1_555 1_555 yes
C(12) C(17) 1.42(3) 1_555 1_555 yes
C(13) C(14) 1.46(3) 1_555 1_555 yes
C(13) H(16) 0.968 1_555 1_555 no
C(14) C(15) 1.41(4) 1_555 1_555 yes
C(14) H(17) 0.945 1_555 1_555 no
C(15) C(27) 1.27(4) 1_555 1_555 yes
C(15) H(18) 1.024 1_555 1_555 no
C(17) C(27) 1.33(3) 1_555 1_555 yes
C(17) H(19) 0.950 1_555 1_555 no
C(18) C(19) 1.33(3) 1_555 1_555 yes
C(18) H(20) 0.947 1_555 1_555 no
C(19) C(20) 1.50(3) 1_555 1_555 yes
C(19) H(21) 0.959 1_555 1_555 no
C(20) C(21) 1.57(3) 1_555 1_555 yes
C(20) C(25) 1.40(4) 1_555 1_555 yes
C(20) H(22) 0.959 1_555 1_555 no
C(21) C(22) 1.42(4) 1_555 1_555 yes
C(21) H(23) 0.964 1_555 1_555 no
C(21) H(24) 0.942 1_555 1_555 no
C(22) C(23) 1.50(3) 1_555 1_555 yes
C(22) H(25) 0.948 1_555 1_555 no
C(22) H(26) 0.964 1_555 1_555 no
C(24) H(27) 0.968 1_555 1_555 no
C(24) H(28) 0.984 1_555 1_555 no

loop_
_geom_contact_atom_site_label_1
_geom_contact_atom_site_label_2
_geom_contact_distance
_geom_contact_site_symmetry_1
_geom_contact_site_symmetry_2
O(1) N(1) 3.01(2) 1_555 2_354
O(1) C(11) 3.38(3) 1_555 2_354
O(1) C(9) 3.56(3) 1_555 2_354
O(2) C(18) 3.38(3) 1_555 1_554
O(4) C(26) 3.22(4) 1_555 3_545
O(4) C(27) 3.55(4) 1_555 3_445
O(8) C(22) 3.52(4) 1_555 1_554
C(5) C(7) 3.55(4) 1_555 1_556
C(26) C(27) 3.57(4) 1_555 1_455
